data_7038394
loop_
_publ_author_name
'Puentes, Roberto'
'Torres, Julia'
'Kremer, Carlos'
'Cano, Joan'
'Lloret, Francesc'
'Capucci, Davide'
'Bacchi, Alessia'

_publ_section_title
;
 Mononuclear and polynuclear complexes ligated by an iminodiacetic acid
 derivative: synthesis, structure, solution studies and magnetic
 properties.
;
_journal_issue 12
_journal_name_full 'Dalton transactions (Cambridge, England : 2003)'
_journal_page_first 5356
_journal_page_last 5373
_journal_paper_doi 10.1039/c5dt05060j
_journal_volume 45
_journal_year 2016
_chemical_formula_moiety 'C22 H24 Cu N2 O8, 4(H2 O)'
_chemical_formula_sum 'C22 H32 Cu N2 O12'
_chemical_formula_weight 580.03
_chemical_name_systematic
;
 ?
;
_space_group_crystal_system orthorhombic
_space_group_IT_number 56
_space_group_name_Hall '-P 2ac 2bc'
_space_group_name_H-M_alt 'P n a a'
_symmetry_space_group_name_Hall '-P 2ac 2bc'
_symmetry_space_group_name_H-M 'P n a a'
_atom_sites_solution_hydrogens mixed
_audit_creation_date 2015-02-19
_audit_creation_method
;
Olex2 1.2
(compiled 2015.01.26 svn.r3150 for OlexSys, GUI svn.r4998)
;
_audit_update_record
;
2016-01-29 deposited with the CCDC.
2016-02-10 downloaded from the CCDC.
;
_cell_angle_alpha 90
_cell_angle_beta 90
_cell_angle_gamma 90
_cell_formula_units_Z 4
_cell_length_a 6.699(4)
_cell_length_b 19.681(12)
_cell_length_c 22.622(14)
_cell_measurement_reflns_used 611
_cell_measurement_temperature 293(2)
_cell_measurement_theta_max 14.506
_cell_measurement_theta_min 2.744
_cell_volume 2983(3)
_computing_data_collection 'Brueker software'
_computing_molecular_graphics 'Olex2 (Dolomanov et al., 2009)'
_computing_publication_material 'Olex2 (Dolomanov et al., 2009)'
_computing_structure_refinement 'ShelXL (Sheldrick, 2015)'
_computing_structure_solution 'SIR2011 (Burla et al., 2007)'
_diffrn_ambient_temperature 293(2)
_diffrn_measured_fraction_theta_full 0.428
_diffrn_measured_fraction_theta_max 0.997
_diffrn_measurement_device_type 'Bruker SMART BREEZE CCD area detector'
_diffrn_measurement_method '\w scans'
_diffrn_radiation_monochromator graphite
_diffrn_radiation_type MoK\a
_diffrn_radiation_wavelength 0.71073
_diffrn_reflns_av_R_equivalents 0.1970
_diffrn_reflns_av_unetI/netI 0.0759
_diffrn_reflns_limit_h_max 6
_diffrn_reflns_limit_h_min -6
_diffrn_reflns_limit_k_max 17
_diffrn_reflns_limit_k_min -17
_diffrn_reflns_limit_l_max 20
_diffrn_reflns_limit_l_min -20
_diffrn_reflns_number 16624
_diffrn_reflns_point_group_measured_fraction_max 0.997
_diffrn_reflns_theta_full 25.242
_diffrn_reflns_theta_max 18.760
_diffrn_reflns_theta_min 1.371
_diffrn_source 'sealed tube'
_exptl_absorpt_coefficient_mu 0.789
_exptl_absorpt_correction_T_max 1
_exptl_absorpt_correction_T_min 0.8
_exptl_absorpt_correction_type multi-scan
_exptl_absorpt_process_details 'according to BRUKER software'
_exptl_crystal_colour blue
_exptl_crystal_density_diffrn 1.292
_exptl_crystal_description prism
_exptl_crystal_F_000 1212
_exptl_crystal_size_max 0.3
_exptl_crystal_size_mid 0.1
_exptl_crystal_size_min 0.09
_refine_diff_density_max 0.789
_refine_diff_density_min -0.406
_refine_diff_density_rms 0.082
_refine_ls_extinction_expression Fc^*^=kFc[1+0.001xFc^2^\l^3^/sin(2\q)]^-1/4^
_refine_ls_extinction_method SHELXL
_refine_ls_goodness_of_fit_ref 1.044
_refine_ls_hydrogen_treatment constr
_refine_ls_matrix_type fullcycle
_refine_ls_number_parameters 171
_refine_ls_number_reflns 1151
_refine_ls_number_restraints 0
_refine_ls_restrained_S_all 1.044
_refine_ls_R_factor_all 0.1015
_refine_ls_R_factor_gt 0.0714
_refine_ls_shift/su_max 0.000
_refine_ls_shift/su_mean 0.000
_refine_ls_structure_factor_coef Fsqd
_refine_ls_weighting_details 'w=1/[\s^2^(Fo^2^)+(0.1431P)^2^+0.1972P] where P=(Fo^2^+2Fc^2^)/3'
_refine_ls_weighting_scheme calc
_refine_ls_wR_factor_gt 0.1951
_refine_ls_wR_factor_ref 0.2184
_reflns_Friedel_coverage 0.000
_reflns_number_gt 742
_reflns_number_total 1151
_reflns_threshold_expression 'I > 2\s(I)'
_cod_data_source_file c5dt05060j2.cif
_cod_data_source_block cubida_0m
_cod_depositor_comments 'Adding full bibliography for 7038389--7038395.cif.'
_cod_database_code 7038394
_shelxl_version_number 2013-4
_shelx_space_group_comment
;
The symmetry employed for this shelxl refinement is uniquely defined
by the following loop, which should always be used as a source of
symmetry information in preference to the above space-group names.
They are only intended as comments.
;
_olex2_refinement_description
;
1. Fixed Uiso
 At 1.2 times of:
  All C(H) groups, All C(H,H) groups
 At 1.5 times of:
  All O(H) groups
2. Others
 Fixed Uiso: H5A(0.25) H5B(0.25) H6A(0.25) H6B(0.25)
 Fixed X: H5A(1.44022) H5B(1.633181) H6A(1.021141) H6B(0.84478)
 Fixed Y: H5A(0.602941) H5B(0.61865) H6A(0.661171) H6B(0.630429)
 Fixed Z: H5A(0.416729) H5B(0.434408) H6A(0.22211) H6B(0.240049)
3.a Secondary CH2 refined with riding coordinates:
 C8(H8A,H8B), C10(H10A,H10B), C12(H12A,H12B)
3.b Aromatic/amide H refined with riding coordinates:
 C2(H2), C4(H4), C6(H6), C7(H7), C13(H13)
3.c Idealised tetrahedral OH refined as rotating group:
 O1(H1)
;
_olex2_submission_special_instructions 'No special instructions were received'

loop_
_space_group_symop_operation_xyz
'x, y, z'
'-x+1/2, -y, z+1/2'
'x, -y+1/2, -z+1/2'
'-x+1/2, y+1/2, -z'
'-x, -y, -z'
'x-1/2, y, -z-1/2'
'-x, y-1/2, z-1/2'
'x-1/2, -y-1/2, z'

loop_
_atom_site_label
_atom_site_type_symbol
_atom_site_fract_x
_atom_site_fract_y
_atom_site_fract_z
_atom_site_U_iso_or_equiv
_atom_site_adp_type
_atom_site_occupancy
_atom_site_site_symmetry_order
_atom_site_calc_flag
_atom_site_refinement_flags_posn
_atom_site_refinement_flags_adp
_atom_site_refinement_flags_occupancy
Cu1 Cu 1.0000 0.5000 0.5000 0.0510(10) Uani 1 2 d S T P
O1 O 1.1592(14) 0.5757(5) 0.3345(4) 0.092(3) Uani 1 1 d . . .
H1 H 1.1164 0.5555 0.3055 0.137 Uiso 1 1 calc GR . .
O2 O 1.2275(12) 0.5383(4) 0.4235(4) 0.069(3) Uani 1 1 d . . .
O3 O 1.1406(11) 0.4152(4) 0.5160(3) 0.065(2) Uani 1 1 d . . .
O4 O 1.1766(17) 0.3102(5) 0.4828(4) 0.117(4) Uani 1 1 d . . .
N1 N 0.9018(13) 0.4540(4) 0.4255(3) 0.047(2) Uani 1 1 d . . .
C2 C 0.5036(15) 0.4379(6) 0.3375(6) 0.050(3) Uani 1 1 d . . .
H2 H 0.5170 0.4850 0.3384 0.060 Uiso 1 1 calc R . .
C3 C 0.5871(15) 0.4004(6) 0.3815(5) 0.043(3) Uani 1 1 d . . .
C4 C 0.3854(18) 0.3368(8) 0.2900(6) 0.064(3) Uani 1 1 d . . .
H4 H 0.3207 0.3155 0.2587 0.077 Uiso 1 1 calc R . .
C6 C 0.5632(16) 0.3289(6) 0.3791(5) 0.054(3) Uani 1 1 d . . .
H6 H 0.6160 0.3023 0.4092 0.065 Uiso 1 1 calc R . .
C7 C 0.4671(17) 0.2991(7) 0.3348(7) 0.072(4) Uani 1 1 d . . .
H7 H 0.4551 0.2521 0.3342 0.087 Uiso 1 1 calc R . .
C8 C 1.0314(16) 0.3921(6) 0.4183(5) 0.064(4) Uani 1 1 d . . .
H8A H 1.1388 0.4023 0.3909 0.077 Uiso 1 1 calc R . .
H8B H 0.9527 0.3555 0.4014 0.077 Uiso 1 1 calc R . .
C9 C 1.1190(19) 0.3690(8) 0.4762(7) 0.073(4) Uani 1 1 d . . .
C10 C 0.9289(17) 0.5003(6) 0.3752(4) 0.060(3) Uani 1 1 d . . .
H10A H 0.8181 0.5320 0.3737 0.072 Uiso 1 1 calc R . .
H10B H 0.9290 0.4743 0.3388 0.072 Uiso 1 1 calc R . .
C11 C 1.127(2) 0.5403(6) 0.3805(7) 0.068(4) Uani 1 1 d . . .
C12 C 0.6873(15) 0.4335(5) 0.4332(4) 0.051(3) Uani 1 1 d . . .
H12A H 0.6797 0.4025 0.4665 0.061 Uiso 1 1 calc R . .
H12B H 0.6115 0.4737 0.4436 0.061 Uiso 1 1 calc R . .
C13 C 0.4009(17) 0.4087(8) 0.2921(5) 0.062(3) Uani 1 1 d . . .
H13 H 0.3420 0.4354 0.2630 0.074 Uiso 1 1 calc R . .
O5 O 1.5312(19) 0.6331(6) 0.4137(6) 0.196(7) Uani 1 1 d . . .
H5A H 1.4402 0.6029 0.4167 0.250 Uiso 1 1 d . . .
H5B H 1.6332 0.6187 0.4344 0.250 Uiso 1 1 d . . .
O6 O 0.974(3) 0.6211(8) 0.2324(9) 0.257(9) Uani 1 1 d . . .
H6A H 1.0211 0.6612 0.2221 0.250 Uiso 1 1 d . . .
H6B H 0.8448 0.6304 0.2400 0.250 Uiso 1 1 d . . .

loop_
_atom_site_aniso_label
_atom_site_aniso_U_11
_atom_site_aniso_U_22
_atom_site_aniso_U_33
_atom_site_aniso_U_23
_atom_site_aniso_U_13
_atom_site_aniso_U_12
Cu1 0.0594(15) 0.0415(15) 0.0520(15) -0.0143(9) -0.0064(9) -0.0032(10)
O1 0.104(7) 0.085(7) 0.086(7) 0.014(6) -0.016(6) -0.020(6)
O2 0.071(6) 0.067(6) 0.068(6) -0.008(5) -0.015(5) -0.009(5)
O3 0.079(6) 0.048(5) 0.068(5) -0.006(5) -0.011(5) 0.012(4)
O4 0.187(11) 0.042(6) 0.122(8) -0.015(5) -0.026(7) 0.036(7)
N1 0.056(6) 0.041(6) 0.044(6) -0.007(5) 0.007(4) 0.006(5)
C2 0.045(7) 0.052(8) 0.053(8) -0.006(8) -0.003(7) 0.000(7)
C3 0.032(7) 0.053(9) 0.045(8) -0.011(7) -0.002(6) 0.000(6)
C4 0.052(8) 0.072(11) 0.069(10) -0.033(8) -0.003(7) -0.006(8)
C6 0.053(8) 0.031(9) 0.080(10) 0.005(7) 0.000(7) 0.002(6)
C7 0.067(9) 0.044(8) 0.105(11) -0.032(10) -0.038(8) -0.012(7)
C8 0.064(9) 0.069(10) 0.060(9) -0.033(7) 0.013(7) -0.008(7)
C9 0.085(10) 0.066(12) 0.068(11) -0.011(10) 0.010(9) 0.003(8)
C10 0.064(8) 0.083(9) 0.034(8) -0.008(7) 0.005(6) -0.023(7)
C11 0.088(12) 0.061(10) 0.053(10) 0.007(8) 0.011(9) 0.003(9)
C12 0.041(7) 0.055(7) 0.056(8) -0.001(6) 0.001(6) -0.003(6)
C13 0.051(8) 0.088(13) 0.048(9) -0.002(7) 0.004(7) 0.000(7)
O5 0.203(13) 0.161(12) 0.224(13) 0.092(11) -0.108(11) -0.099(10)
O6 0.30(2) 0.175(14) 0.29(2) -0.027(14) -0.153(17) -0.019(13)

loop_
_atom_type_symbol
_atom_type_description
_atom_type_scat_dispersion_real
_atom_type_scat_dispersion_imag
_atom_type_scat_source
C C 0.0033 0.0016 'International Tables Vol C Tables 4.2.6.8 and 6.1.1.4'
H H 0.0000 0.0000 'International Tables Vol C Tables 4.2.6.8 and 6.1.1.4'
Cu Cu 0.3201 1.2651 'International Tables Vol C Tables 4.2.6.8 and 6.1.1.4'
N N 0.0061 0.0033 'International Tables Vol C Tables 4.2.6.8 and 6.1.1.4'
O O 0.0106 0.0060 'International Tables Vol C Tables 4.2.6.8 and 6.1.1.4'

loop_
_geom_angle_atom_site_label_1
_geom_angle_atom_site_label_2
_geom_angle_atom_site_label_3
_geom_angle
_geom_angle_site_symmetry_1
_geom_angle_site_symmetry_3
O2 Cu1 O2 180.0 5_766 .
O3 Cu1 O2 84.6(3) 5_766 .
O3 Cu1 O2 84.6(3) . 5_766
O3 Cu1 O2 95.4(3) . .
O3 Cu1 O2 95.4(3) 5_766 5_766
O3 Cu1 O3 180.0 . 5_766
O3 Cu1 N1 94.1(3) 5_766 .
O3 Cu1 N1 94.1(3) . 5_766
O3 Cu1 N1 85.9(3) 5_766 5_766
O3 Cu1 N1 85.9(3) . .
N1 Cu1 O2 75.5(3) 5_766 5_766
N1 Cu1 O2 104.5(3) . 5_766
N1 Cu1 O2 104.5(3) 5_766 .
N1 Cu1 O2 75.5(3) . .
N1 Cu1 N1 180.0 . 5_766
C11 O1 H1 109.5 . .
C11 O2 Cu1 103.9(8) . .
C9 O3 Cu1 114.9(8) . .
C8 N1 Cu1 105.4(6) . .
C10 N1 Cu1 109.1(6) . .
C10 N1 C8 110.2(8) . .
C10 N1 C12 112.0(8) . .
C12 N1 Cu1 109.6(6) . .
C12 N1 C8 110.3(8) . .
C3 C2 H2 119.0 . .
C3 C2 C13 122.0(11) . .
C13 C2 H2 119.0 . .
C2 C3 C6 117.7(10) . .
C2 C3 C12 121.3(11) . .
C6 C3 C12 120.8(11) . .
C7 C4 H4 120.5 . .
C7 C4 C13 119.0(10) . .
C13 C4 H4 120.5 . .
C3 C6 H6 119.3 . .
C7 C6 C3 121.5(11) . .
C7 C6 H6 119.3 . .
C4 C7 H7 119.6 . .
C6 C7 C4 120.9(11) . .
C6 C7 H7 119.6 . .
N1 C8 H8A 109.2 . .
N1 C8 H8B 109.2 . .
N1 C8 C9 112.0(9) . .
H8A C8 H8B 107.9 . .
C9 C8 H8A 109.2 . .
C9 C8 H8B 109.2 . .
O3 C9 C8 116.0(12) . .
O4 C9 O3 123.0(13) . .
O4 C9 C8 120.9(13) . .
N1 C10 H10A 109.4 . .
N1 C10 H10B 109.4 . .
N1 C10 C11 111.2(9) . .
H10A C10 H10B 108.0 . .
C11 C10 H10A 109.4 . .
C11 C10 H10B 109.4 . .
O1 C11 C10 111.1(13) . .
O2 C11 O1 126.6(14) . .
O2 C11 C10 122.2(12) . .
N1 C12 H12A 108.0 . .
N1 C12 H12B 108.0 . .
C3 C12 N1 117.1(8) . .
C3 C12 H12A 108.0 . .
C3 C12 H12B 108.0 . .
H12A C12 H12B 107.3 . .
C2 C13 C4 118.8(10) . .
C2 C13 H13 120.6 . .
C4 C13 H13 120.6 . .
H5A O5 H5B 106.7(12) . .
H6A O6 H6B 102.2(17) . .

loop_
_geom_bond_atom_site_label_1
_geom_bond_atom_site_label_2
_geom_bond_distance
_geom_bond_site_symmetry_2
Cu1 O2 2.426(8) .
Cu1 O2 2.426(8) 5_766
Cu1 O3 1.951(7) .
Cu1 O3 1.951(7) 5_766
Cu1 N1 2.023(8) .
Cu1 N1 2.023(8) 5_766
O1 H1 0.8200 .
O1 C11 1.269(13) .
O2 C11 1.183(13) .
O3 C9 1.287(14) .
O4 C9 1.228(14) .
N1 C8 1.505(13) .
N1 C10 1.469(12) .
N1 C12 1.502(12) .
C2 H2 0.9300 .
C2 C3 1.360(14) .
C2 C13 1.363(14) .
C3 C6 1.417(14) .
C3 C12 1.497(13) .
C4 H4 0.9300 .
C4 C7 1.369(15) .
C4 C13 1.421(15) .
C6 H6 0.9300 .
C6 C7 1.328(14) .
C7 H7 0.9300 .
C8 H8A 0.9700 .
C8 H8B 0.9700 .
C8 C9 1.506(16) .
C10 H10A 0.9700 .
C10 H10B 0.9700 .
C10 C11 1.549(17) .
C12 H12A 0.9700 .
C12 H12B 0.9700 .
C13 H13 0.9300 .
O5 H5A 0.854(10) .
O5 H5B 0.876(11) .
O6 H6A 0.880(18) .
O6 H6B 0.90(2) .

loop_
_geom_torsion_atom_site_label_1
_geom_torsion_atom_site_label_2
_geom_torsion_atom_site_label_3
_geom_torsion_atom_site_label_4
_geom_torsion
Cu1 O2 C11 O1 157.0(12)
Cu1 O2 C11 C10 -20.3(13)
Cu1 O3 C9 O4 -170.7(11)
Cu1 O3 C9 C8 13.7(13)
Cu1 N1 C8 C9 24.2(10)
Cu1 N1 C10 C11 38.5(11)
Cu1 N1 C12 C3 178.2(8)
N1 C8 C9 O3 -26.3(14)
N1 C8 C9 O4 158.0(12)
N1 C10 C11 O1 174.1(9)
N1 C10 C11 O2 -8.2(17)
C2 C3 C6 C7 1.6(16)
C2 C3 C12 N1 -84.4(12)
C3 C2 C13 C4 -1.7(15)
C3 C6 C7 C4 -0.7(17)
C6 C3 C12 N1 100.3(11)
C7 C4 C13 C2 2.6(16)
C8 N1 C10 C11 -76.8(11)
C8 N1 C12 C3 -66.3(11)
C10 N1 C8 C9 141.8(9)
C10 N1 C12 C3 56.9(12)
C12 N1 C8 C9 -94.0(10)
C12 N1 C10 C11 160.1(9)
C12 C3 C6 C7 177.1(10)
C13 C2 C3 C6 -0.3(15)
C13 C2 C3 C12 -175.8(9)
C13 C4 C7 C6 -1.4(17)

loop_
_smtbx_masks_void_nr
_smtbx_masks_void_average_x
_smtbx_masks_void_average_y
_smtbx_masks_void_average_z
_smtbx_masks_void_volume
_smtbx_masks_void_count_electrons
1 -0.631 0.250 0.750 214.3 84.5
2 -0.946 0.750 0.250 214.3 84.5
